data_4031411
loop_
_publ_author_name
'Bruce, D.M.'
'Holloway, J.H.'
'Russell, D.R.'

_publ_section_title
;
 Crystal structure of
 abcde-Pentacarbonyl-f-mue-fluoro-ghijk-pentafluoro-rheni m(I)rhenium(V)
;
_journal_name_full
;
Journal of the Chemical Society. Dalton Transactions, Inorganic Chemistry 
(1972-)
;
_journal_page_first 64
_journal_page_last 67
_journal_volume 1978
_journal_year 1978
_chemical_formula_sum 'C5 F6 O5 Re2'
_chemical_name_systematic 'Re (C O)5 F Re F5'
_space_group_IT_number 61
_symmetry_space_group_name_Hall '-P 2ac 2ab'
_symmetry_space_group_name_H-M 'P b c a'
_cell_angle_alpha 90
_cell_angle_beta 90
_cell_angle_gamma 90
_cell_formula_units_Z 16
_cell_length_a 22.34
_cell_length_b 15.51
_cell_length_c 13.67
_cell_volume 4736.565
_citation_journal_id_ASTM JCDTBI
_cod_data_source_file Bruce_JCDTBI_1978_291.cif
_cod_data_source_block C5F6O5Re2
_cod_database_code 4031411

loop_
_symmetry_equiv_pos_as_xyz
x,y,z
-x+1/2,-y,z+1/2
x+1/2,-y+1/2,-z
-x,y+1/2,-z+1/2
-x,-y,-z
x-1/2,y,-z-1/2
-x-1/2,y-1/2,z
x,-y-1/2,z-1/2

loop_
_atom_site_label
_atom_site_type_symbol
_atom_site_fract_x
_atom_site_fract_y
_atom_site_fract_z
_atom_site_occupancy
_atom_site_U_iso_or_equiv
O3 O-2 -0.106 0.148 -0.032 1 0.0
C10 C+2 0.244 -0.008 0.185 1 0.0
C5 C+2 -0.025 0.357 -0.004 1 0.0
C2 C+2 0.05 0.226 -0.075 1 0.0
C1 C+2 0.075 0.318 0.097 1 0.0
O6 O-2 0.164 0.191 0.195 1 0.0
F11 F-1 0.246 0.311 0.328 1 0.0
O9 O-2 0.155 0.005 0.427 1 0.0
O7 O-2 0.358 0.145 0.156 1 0.0
F12 F-1 0.272 0.235 0.574 1 0.0
F9 F-1 0.239 0.385 0.507 1 0.0
Re4 Re+5 0.26004 0.2743 0.44996 1 0.0
C7 C+2 0.321 0.123 0.211 1 0.0
C3 C+2 -0.065 0.186 -0.003 1 0.0
O4 O-2 -0.063 0.286 0.241 1 0.0
F6 F-1 0.004 -0.034 0.104 1 0.0
F5 F-1 0.036 0.12 0.299 1 0.0
O8 O-2 0.354 -0.052 0.373 1 0.0
C6 C+2 0.2 0.149 0.225 1 0.0
F4 F-1 -0.056 0.083 0.193 1 0.0
O2 O-2 0.069 0.209 -0.15 1 0.0
O10 O-2 0.231 -0.059 0.119 1 0.0
F1 F-1 0.042 0.131 0.109 1 0.0
O1 O-2 0.112 0.364 0.124 1 0.0
O5 O-2 -0.044 0.423 -0.029 1 0.0
F2 F-1 0.099 0.006 0.205 1 0.0
C8 C+2 0.32 -0.007 0.354 1 0.0
F3 F-1 -0.009 -0.039 0.293 1 0.0
F7 F-1 0.282 0.16 0.397 1 0.0
F10 F-1 0.182 0.238 0.456 1 0.0
F8 F-1 0.339 0.306 0.444 1 0.0
C9 C+2 0.194 0.023 0.375 1 0.0
Re1 Re+1 0.00508 0.25151 0.04928 1 0.0
C4 C+2 -0.033 0.272 0.179 1 0.0
Re2 Re+5 0.02047 0.04076 0.20123 1 0.0
Re3 Re+1 0.25882 0.0694 0.28522 1 0.0
